data_7229314
loop_
_publ_author_name
'zhang, dechun'
'li, xia'

_publ_section_title
;
 A Zn(II) Complex with Large Channels based on
 3'-Nitro-Biphenyl-3,5,4'-Tricarboxylic Acid: Synthesis, Crystal
 Structure, Fluorescent Sensing of ATP, ADP, GTP, and UTP in Aqueous
 Solution and Drug Delivery
;
_journal_name_full CrystEngComm
_journal_paper_doi 10.1039/C7CE01618B
_journal_year 2017
_chemical_formula_sum 'C60 H38 N4 O40 Zn7'
_chemical_formula_weight 1912.530
_space_group_IT_number 2
_symmetry_Int_Tables_number 2
_symmetry_space_group_name_Hall '-P 1'
_symmetry_space_group_name_H-M 'P -1'
_audit_creation_date 2017-03-09
_audit_creation_method SHELXL-97
_audit_update_record
;
2017-07-05 deposited with the CCDC.
2017-10-11 downloaded from the CCDC.
;
_cell_angle_alpha 110.010(1)
_cell_angle_beta 90.392(1)
_cell_angle_gamma 111.560(1)
_cell_formula_units_Z 1
_cell_length_a 11.7743(5)
_cell_length_b 13.6012(6)
_cell_length_c 17.7276(7)
_cell_volume 2452.24(18)
_refine_ls_R_factor_all 0.098
_cod_data_source_file c7ce01618b2.cif
_cod_data_source_block 111
_cod_original_cell_volume 2452.2(2)
_cod_original_sg_symbol_Hall -P_1
_cod_database_code 7229314

loop_
_symmetry_equiv_pos_site_id
_symmetry_equiv_pos_as_xyz
1 x,y,z
2 -x,-y,-z

loop_
_atom_site_aniso_label
_atom_site_aniso_U_11
_atom_site_aniso_U_22
_atom_site_aniso_U_33
_atom_site_aniso_U_12
_atom_site_aniso_U_13
_atom_site_aniso_U_23
Zn1 0.0271(3) 0.0135(3) 0.0197(3) 0.0068(2) -0.0002(2) 0.0061(2)
Zn2 0.0303(5) 0.0157(4) 0.0194(4) 0.0114(3) 0.0050(3) 0.0050(3)
Zn3 0.0301(3) 0.0175(3) 0.0180(3) 0.0093(3) 0.0025(2) 0.0058(2)
Zn4 0.0303(4) 0.0169(3) 0.0267(3) 0.0084(3) 0.0061(3) 0.0096(3)
O18 0.0241(19) 0.0190(17) 0.0182(18) 0.0100(15) 0.0048(14) 0.0086(14)
O13 0.044(2) 0.0168(18) 0.026(2) 0.0111(17) -0.0032(17) 0.0053(16)
O17 0.0239(19) 0.0191(17) 0.0198(18) 0.0097(15) 0.0039(15) 0.0079(14)
O14 0.044(2) 0.0186(18) 0.0183(19) 0.0151(17) 0.0023(16) 0.0041(15)
O16 0.055(3) 0.0225(19) 0.020(2) 0.0043(19) 0.0017(18) 0.0111(16)
O10 0.067(3) 0.032(2) 0.019(2) 0.014(2) 0.006(2) 0.0103(18)
O8 0.061(3) 0.021(2) 0.064(3) 0.008(2) -0.001(3) 0.017(2)
O1 0.0244(19) 0.0163(17) 0.037(2) 0.0030(15) -0.0025(16) 0.0077(16)
O4 0.022(2) 0.027(2) 0.048(3) 0.0075(17) 0.0010(17) 0.0174(19)
O19 0.043(3) 0.048(3) 0.066(4) 0.016(2) -0.004(2) 0.013(3)
O3 0.034(2) 0.027(2) 0.061(3) 0.0152(18) 0.009(2) 0.024(2)
O2 0.0207(19) 0.024(2) 0.050(3) 0.0098(16) 0.0013(17) 0.0108(19)
O9 0.067(3) 0.033(2) 0.022(2) 0.011(2) 0.007(2) 0.0049(19)
O15 0.073(3) 0.023(2) 0.035(2) 0.022(2) 0.003(2) 0.0104(18)
C2 0.020(3) 0.020(3) 0.031(3) 0.006(2) 0.005(2) 0.010(2)
C7 0.027(3) 0.016(2) 0.026(3) 0.007(2) 0.006(2) 0.008(2)
O7 0.049(3) 0.053(3) 0.079(4) 0.012(3) 0.008(3) 0.045(3)
C6 0.024(3) 0.020(2) 0.033(3) 0.009(2) 0.005(2) 0.010(2)
C26 0.045(3) 0.021(3) 0.015(2) 0.013(2) 0.005(2) 0.007(2)
C30 0.034(3) 0.015(2) 0.025(3) 0.009(2) 0.009(2) 0.007(2)
C8 0.031(3) 0.019(2) 0.030(3) 0.013(2) 0.008(2) 0.009(2)
C23 0.067(4) 0.025(3) 0.019(3) 0.019(3) 0.005(3) 0.005(2)
C29 0.036(3) 0.020(3) 0.028(3) 0.006(2) 0.004(2) 0.011(2)
C24 0.072(5) 0.021(3) 0.022(3) 0.023(3) 0.008(3) 0.006(2)
C25 0.048(4) 0.019(3) 0.021(3) 0.012(2) 0.004(2) 0.009(2)
C27 0.048(3) 0.016(2) 0.022(3) 0.015(2) 0.005(2) 0.005(2)
C1 0.022(3) 0.019(2) 0.027(3) 0.007(2) 0.005(2) 0.008(2)
C3 0.027(3) 0.023(3) 0.052(4) 0.011(2) 0.005(3) 0.017(3)
O6 0.080(4) 0.053(3) 0.105(5) 0.044(3) 0.014(4) 0.035(3)
C20 0.075(5) 0.028(3) 0.022(3) 0.022(3) 0.009(3) 0.008(2)
C17 0.066(5) 0.033(3) 0.024(3) 0.021(3) 0.011(3) 0.011(3)
C28 0.062(4) 0.023(3) 0.018(3) 0.017(3) 0.004(3) 0.007(2)
C4 0.034(3) 0.024(3) 0.050(4) 0.011(3) 0.006(3) 0.015(3)
C5 0.024(3) 0.022(3) 0.055(4) 0.006(2) 0.004(3) 0.015(3)
C15 0.036(4) 0.029(3) 0.065(5) 0.007(3) -0.004(3) 0.023(3)
C11 0.045(4) 0.027(3) 0.062(5) 0.015(3) 0.013(3) 0.019(3)
C16 0.062(4) 0.031(3) 0.015(3) 0.024(3) 0.003(3) 0.003(2)
C10 0.034(3) 0.029(3) 0.065(5) 0.011(3) 0.008(3) 0.020(3)
C12 0.042(4) 0.026(3) 0.052(4) 0.009(3) -0.003(3) 0.016(3)
C9 0.032(3) 0.023(3) 0.055(4) 0.006(2) 0.000(3) 0.017(3)
N1 0.073(5) 0.048(4) 0.106(6) 0.036(4) 0.043(5) 0.043(4)
C14 0.036(4) 0.035(3) 0.082(6) 0.016(3) 0.012(4) 0.029(4)
C13 0.032(3) 0.034(3) 0.084(6) 0.009(3) 0.012(3) 0.031(4)
C22A 0.103(9) 0.042(5) 0.027(4) 0.038(6) 0.001(5) 0.010(4)
C19A 0.161(14) 0.068(7) 0.022(4) 0.080(9) 0.019(6) 0.019(5)
C18A 0.095(8) 0.062(6) 0.038(5) 0.045(5) 0.013(5) 0.016(4)
C21A 0.114(10) 0.040(5) 0.021(4) 0.044(6) 0.005(5) 0.002(4)
N2 0.156(7) 0.094(6) 0.078(6) 0.073(6) 0.001(5) 0.029(5)
O11 0.163(8) 0.162(9) 0.087(6) 0.082(7) -0.031(6) 0.019(6)
C19B 0.040(11) 0.039(11) 0.029(10) 0.006(8) 0.011(8) 0.015(8)
C18B 0.028(10) 0.011(8) 0.014(9) 0.000(7) 0.004(7) 0.003(7)
C22B 0.048(12) 0.037(11) 0.032(11) 0.010(8) 0.008(8) 0.017(8)
O5 0.167(8) 0.106(6) 0.218(10) 0.106(6) 0.132(8) 0.106(7)
C21B 0.047(12) 0.028(10) 0.024(10) 0.008(8) 0.003(8) 0.008(8)
O12 0.358(16) 0.145(9) 0.179(11) 0.137(10) 0.004(10) 0.092(8)
O20 0.212(12) 0.186(13) 0.236(14) 0.091(10) -0.065(11) -0.006(10)

loop_
_atom_site_label
_atom_site_type_symbol
_atom_site_fract_x
_atom_site_fract_y
_atom_site_fract_z
_atom_site_occupancy
_atom_site_symmetry_multiplicity
_atom_site_Wyckoff_symbol
_atom_site_calc_flag
_atom_site_thermal_displace_type
_atom_site_U_iso_or_equiv
Zn1 Zn 1.0767(0) 0.2854(0) -0.0066(0) 1.000 2 i d Uani 0.02049(16)
Zn2 Zn 1.0000 0.5000 0.0000 1.000 1 c d Uani 0.0215(2)
Zn3 Zn 1.0151(1) 0.6881(0) 0.1689(0) 1.000 2 i d Uani 0.02205(17)
Zn4 Zn 0.8184(1) 0.4451(0) 0.1593(0) 1.000 2 i d Uani 0.02450(17)
O18 O 0.9687(3) 0.5090(3) 0.1192(2) 1.000 2 i d Uani 0.0195(7)
O13 O 0.9569(4) 1.1415(3) 0.7970(2) 1.000 2 i d Uani 0.0299(9)
O17 O 0.9602(3) 0.3321(3) -0.0479(2) 1.000 2 i d Uani 0.0203(7)
O14 O 1.0489(4) 1.1384(3) 0.9072(2) 1.000 2 i d Uani 0.0267(8)
O16 O 0.9751(4) 0.7752(3) 0.9227(2) 1.000 2 i d Uani 0.0349(10)
O10 O 0.9930(5) 0.6974(4) 0.2864(2) 1.000 2 i d Uani 0.0406(11)
O8 O 0.7479(5) 0.2889(4) 0.1518(3) 1.000 2 i d Uani 0.0505(13)
O1 O 0.2445(3) -0.6035(3) 0.0394(2) 1.000 2 i d Uani 0.0282(8)
O4 O 0.8255(3) -0.3491(3) 0.1380(3) 1.000 2 i d Uani 0.0319(9)
O19 O 1.2041(4) 0.7207(5) 0.1963(3) 1.000 2 i d Uani 0.0553(13)
H19A H 1.2488 0.7895 0.2020 1.000 2 i d Uiso 0.08300
H19B H 1.2246 0.6753 0.1575 1.000 2 i d Uiso 0.08300
O3 O 0.6842(4) -0.5098(3) 0.1402(3) 1.000 2 i d Uani 0.0376(10)
O2 O 0.1920(3) -0.4603(3) 0.0453(3) 1.000 2 i d Uani 0.0322(9)
O9 O 0.8635(5) 0.5260(4) 0.2807(3) 1.000 2 i d Uani 0.0447(11)
O15 O 0.9296(5) 0.6176(3) 0.8134(3) 1.000 2 i d Uani 0.0429(11)
C2 C 0.4023(5) -0.4193(4) 0.0783(3) 1.000 2 i d Uani 0.0241(11)
C7 C 0.4924(5) -0.4533(4) 0.0973(3) 1.000 2 i d Uani 0.0231(11)
H7 H 0.4703 -0.5265 0.0970 1.000 2 i calc Uiso 0.02800
O7 O 0.7487(5) 0.2349(4) 0.0192(4) 1.000 2 i d Uani 0.0575(14)
C6 C 0.6155(5) -0.3786(4) 0.1170(3) 1.000 2 i d Uani 0.0252(11)
C26 C 0.9745(5) 0.9052(4) 0.8357(3) 1.000 2 i d Uani 0.0268(12)
H26 H 0.9835 0.9363 0.8921 1.000 2 i calc Uiso 0.03200
C30 C 0.9940(5) 1.0942(4) 0.8348(3) 1.000 2 i d Uani 0.0247(11)
C8 C 0.7166(5) -0.4133(4) 0.1343(3) 1.000 2 i d Uani 0.0255(11)
C23 C 0.9566(7) 0.8145(5) 0.6676(3) 1.000 2 i d Uani 0.0375(15)
C29 C 0.9540(5) 0.7210(4) 0.8469(3) 1.000 2 i d Uani 0.0284(12)
C24 C 0.9514(7) 0.7481(5) 0.7132(4) 1.000 2 i d Uani 0.0379(15)
H24 H 0.9420 0.6729 0.6870 1.000 2 i calc Uiso 0.04500
C25 C 0.9598(6) 0.7922(4) 0.7970(3) 1.000 2 i d Uani 0.0293(12)
C27 C 0.9758(6) 0.9716(4) 0.7913(3) 1.000 2 i d Uani 0.0289(12)
C1 C 0.2699(5) -0.4997(4) 0.0525(3) 1.000 2 i d Uani 0.0231(11)
C3 C 0.4351(5) -0.3121(5) 0.0744(4) 1.000 2 i d Uani 0.0329(13)
H3 H 0.3744 -0.2905 0.0601 1.000 2 i calc Uiso 0.03900
O6 O 0.4879(6) 0.1796(5) 0.1021(4) 1.000 2 i d Uani 0.0724(18)
C20 C 0.9489(7) 0.7668(5) 0.5773(4) 1.000 2 i d Uani 0.0411(16)
C17 C 0.9345(7) 0.6758(5) 0.4068(4) 1.000 2 i d Uani 0.0404(15)
C28 C 0.9668(6) 0.9264(5) 0.7070(3) 1.000 2 i d Uani 0.0344(14)
H28 H 0.9676 0.9707 0.6769 1.000 2 i calc Uiso 0.04100
C4 C 0.5595(6) -0.2365(5) 0.0920(4) 1.000 2 i d Uani 0.0356(14)
C5 C 0.6487(5) -0.2700(5) 0.1145(4) 1.000 2 i d Uani 0.0347(14)
H5 H 0.7312 -0.2197 0.1279 1.000 2 i calc Uiso 0.04200
C15 C 0.7252(6) 0.2155(6) 0.0810(5) 1.000 2 i d Uani 0.0438(17)
C11 C 0.5622(6) 0.0450(5) 0.1038(5) 1.000 2 i d Uani 0.0435(16)
C16 C 0.9295(7) 0.6289(5) 0.3157(3) 1.000 2 i d Uani 0.0358(14)
C10 C 0.5236(6) -0.0618(5) 0.1078(5) 1.000 2 i d Uani 0.0427(16)
H10 H 0.4484 -0.0922 0.1248 1.000 2 i calc Uiso 0.05100
C12 C 0.6710(6) 0.0939(5) 0.0772(4) 1.000 2 i d Uani 0.0408(15)
C9 C 0.5962(6) -0.1226(5) 0.0866(4) 1.000 2 i d Uani 0.0375(14)
N1 N 0.4800(7) 0.1066(6) 0.1274(5) 1.000 2 i d Uani 0.067(2)
C14 C 0.7050(6) -0.0774(6) 0.0579(5) 1.000 2 i d Uani 0.0486(18)
H14 H 0.7541 -0.1188 0.0421 1.000 2 i calc Uiso 0.05800
C13 C 0.7414(6) 0.0295(6) 0.0522(5) 1.000 2 i d Uani 0.0486(18)
H13 H 0.8136 0.0578 0.0316 1.000 2 i calc Uiso 0.05800
C22A C 0.8972(12) 0.7651(8) 0.4465(5) 0.793(12) 2 i d Uani 0.055(3)
C19A C 0.9845(15) 0.6804(10) 0.5389(5) 0.793(12) 2 i d Uani 0.072(4)
H19C H 1.0147 0.6502 0.5702 0.793(12) 2 i calc Uiso 0.08700
C18A C 0.9780(13) 0.6352(10) 0.4560(6) 0.793(12) 2 i d Uani 0.061(3)
H18A H 1.0037 0.5758 0.4331 0.793(12) 2 i calc Uiso 0.07300
C21A C 0.8993(12) 0.8082(8) 0.5283(5) 0.793(12) 2 i d Uani 0.057(3)
H21A H 0.8686 0.8640 0.5513 0.793(12) 2 i calc Uiso 0.06800
N2 N 0.8370(11) 0.8058(10) 0.3970(6) 1.000 2 i d Uani 0.103(3)
O11 O 0.7743(10) 0.7429(10) 0.3320(6) 1.000 2 i d Uani 0.140(4)
C19B C 0.878(3) 0.649(3) 0.5315(18) 0.207(12) 2 i d Uani 0.038(8)
H19D H 0.8250 0.6027 0.5556 0.207(12) 2 i calc Uiso 0.04600
C18B C 0.890(3) 0.606(2) 0.4526(14) 0.207(12) 2 i d Uani 0.020(6)
H18B H 0.8675 0.5282 0.4274 0.207(12) 2 i calc Uiso 0.02400
C22B C 1.000(3) 0.786(3) 0.4543(19) 0.207(12) 2 i d Uani 0.040(8)
H22B H 1.0404 0.8361 0.4287 0.207(12) 2 i calc Uiso 0.04800
O5 O 0.4047(9) 0.0800(7) 0.1695(7) 1.000 2 i d Uani 0.134(4)
C21B C 1.011(3) 0.830(3) 0.5370(17) 0.207(12) 2 i d Uani 0.035(7)
H21B H 1.0637 0.9053 0.5656 0.207(12) 2 i calc Uiso 0.04200
O12 O 0.8648(17) 0.9080(11) 0.4195(9) 1.000 2 i d Uani 0.207(6)
O20 O 1.2114(15) 0.5847(15) 0.3040(13) 1.000 2 i d Uani 0.232(7)
H20A H 1.2034 0.5355 0.3252 1.000 2 i d Uiso 0.34800
H20B H 1.1431 0.5918 0.2996 1.000 2 i d Uiso 0.34800
H17 H 0.896(4) 0.313(6) -0.027(4) 1.000 2 i d Uiso 0.05(2)
H18 H 1.020(4) 0.496(5) 0.143(3) 1.000 2 i d Uiso 0.023(15)
H15 H 0.9(3) 0.58(14) 0.77(6) 1.000 2 i d Uiso 2.(3)

loop_
_atom_type_symbol
_atom_type_radius_bond
Zn 1.200
O 1.200
H 1.200
C 1.200
N 1.200

loop_
_geom_angle_atom_site_label_1
_geom_angle_atom_site_label_2
_geom_angle_atom_site_label_3
_geom_angle_site_symmetry_1
_geom_angle_site_symmetry_3
_geom_angle
_geom_angle_publ_flag
O16 Zn1 O17 2_766 . 114.67(18) no
O16 Zn1 O1 2_766 1_665 103.12(17) no
O17 Zn1 O1 . 1_665 118.94(15) no
O16 Zn1 O14 2_766 1_544 95.84(16) no
O17 Zn1 O14 . 1_544 102.41(15) no
O1 Zn1 O14 1_665 1_544 119.95(16) no
O17 Zn2 O17 . 2_765 180.0(1) no
O17 Zn2 O18 . . 96.74(14) no
O17 Zn2 O18 2_765 . 83.26(14) no
O17 Zn2 O18 . 2_765 83.26(14) no
O17 Zn2 O18 2_765 2_765 96.74(14) no
O18 Zn2 O18 . 2_765 180.0(2) no
O17 Zn2 O2 . 1_665 92.42(14) no
O17 Zn2 O2 2_765 1_665 87.58(14) no
O18 Zn2 O2 . 1_665 84.50(15) no
O18 Zn2 O2 2_765 1_665 95.50(15) no
O17 Zn2 O2 . 2_655 87.58(14) no
O17 Zn2 O2 2_765 2_655 92.42(14) no
O18 Zn2 O2 . 2_655 95.50(15) no
O18 Zn2 O2 2_765 2_655 84.50(15) no
O2 Zn2 O2 1_665 2_655 180.00(7) no
O17 Zn2 Zn3 . 2_765 40.99(10) no
O17 Zn2 Zn3 2_765 2_765 139.01(10) no
O18 Zn2 Zn3 . 2_765 137.72(9) no
O18 Zn2 Zn3 2_765 2_765 42.28(9) no
O2 Zn2 Zn3 1_665 2_765 95.99(11) no
O2 Zn2 Zn3 2_655 2_765 84.01(11) no
O17 Zn2 Zn3 . . 139.01(10) no
O17 Zn2 Zn3 2_765 . 40.99(10) no
O18 Zn2 Zn3 . . 42.28(9) no
O18 Zn2 Zn3 2_765 . 137.72(9) no
O2 Zn2 Zn3 1_665 . 84.01(11) no
O2 Zn2 Zn3 2_655 . 95.99(11) no
Zn3 Zn2 Zn3 2_765 . 180.00(2) no
O10 Zn3 O13 . 2_776 90.14(16) no
O10 Zn3 O17 . 2_765 175.85(15) no
O13 Zn3 O17 2_776 2_765 93.80(14) no
O10 Zn3 O19 . . 89.2(2) no
O13 Zn3 O19 2_776 . 94.96(18) no
O17 Zn3 O19 2_765 . 89.12(18) no
O10 Zn3 O4 . 1_565 92.03(18) no
O13 Zn3 O4 2_776 1_565 86.47(16) no
O17 Zn3 O4 2_765 1_565 89.51(15) no
O19 Zn3 O4 . 1_565 178.09(19) no
O10 Zn3 O18 . . 95.59(15) no
O13 Zn3 O18 2_776 . 171.70(14) no
O17 Zn3 O18 2_765 . 80.63(13) no
O19 Zn3 O18 . . 91.12(18) no
O4 Zn3 O18 1_565 . 87.34(14) no
O10 Zn3 Zn2 . . 137.38(12) no
O13 Zn3 Zn2 2_776 . 132.39(11) no
O17 Zn3 Zn2 2_765 . 38.78(9) no
O19 Zn3 Zn2 . . 89.44(15) no
O4 Zn3 Zn2 1_565 . 88.66(12) no
O18 Zn3 Zn2 . . 41.86(9) no
O18 Zn4 O8 . . 123.58(19) no
O18 Zn4 O3 . 1_565 116.30(16) no
O8 Zn4 O3 . 1_565 108.7(2) no
O18 Zn4 O9 . . 103.67(18) no
O8 Zn4 O9 . . 100.2(2) no
O3 Zn4 O9 1_565 . 99.8(2) no
Zn4 O18 Zn2 . . 130.35(18) no
Zn4 O18 Zn3 . . 104.39(15) no
Zn2 O18 Zn3 . . 95.87(13) no
Zn4 O18 H18 . . 103.(4) no
Zn2 O18 H18 . . 114.(4) no
Zn3 O18 H18 . . 108.(4) no
C30 O13 Zn3 . 2_776 129.2(3) no
Zn1 O17 Zn2 . . 114.61(17) no
Zn1 O17 Zn3 . 2_765 106.61(16) no
Zn2 O17 Zn3 . 2_765 100.23(15) no
Zn1 O17 H17 . . 108.(5) no
Zn2 O17 H17 . . 96.(5) no
Zn3 O17 H17 2_765 . 131.(5) no
C30 O14 Zn1 . 1_566 130.8(3) no
C29 O16 Zn1 . 2_766 127.5(4) no
C16 O10 Zn3 . . 133.6(4) no
C15 O8 Zn4 . . 115.2(5) no
C1 O1 Zn1 . 1_445 119.2(3) no
C8 O4 Zn3 . 1_545 146.6(4) no
Zn3 O19 H19A . . 109.60 no
Zn3 O19 H19B . . 109.70 no
H19A O19 H19B . . 109.10 no
C8 O3 Zn4 . 1_545 116.0(4) no
C1 O2 Zn2 . 1_445 145.9(4) no
C16 O9 Zn4 . . 124.6(4) no
C29 O15 H15 . . 129.(10) no
C7 C2 C3 . . 120.3(5) no
C7 C2 C1 . . 121.5(5) no
C3 C2 C1 . . 117.9(5) no
C2 C7 C6 . . 120.3(5) no
C2 C7 H7 . . 119.90 no
C6 C7 H7 . . 119.90 no
C7 C6 C5 . . 119.6(5) no
C7 C6 C8 . . 122.1(5) no
C5 C6 C8 . . 118.1(5) no
C27 C26 C25 . . 120.8(5) no
C27 C26 H26 . . 119.60 no
C25 C26 H26 . . 119.60 no
O13 C30 O14 . . 127.1(5) no
O13 C30 C27 . . 118.5(5) no
O14 C30 C27 . . 114.4(5) no
O4 C8 O3 . . 124.4(5) no
O4 C8 C6 . . 118.5(5) no
O3 C8 C6 . . 117.0(5) no
C24 C23 C28 . . 119.3(5) no
C24 C23 C20 . . 120.7(5) no
C28 C23 C20 . . 120.0(5) no
O15 C29 O16 . . 125.0(5) no
O15 C29 C25 . . 120.6(5) no
O16 C29 C25 . . 114.4(5) no
C25 C24 C23 . . 121.0(5) no
C25 C24 H24 . . 119.50 no
C23 C24 H24 . . 119.50 no
C24 C25 C26 . . 119.1(5) no
C24 C25 C29 . . 121.5(5) no
C26 C25 C29 . . 119.4(5) no
C26 C27 C28 . . 119.7(5) no
C26 C27 C30 . . 119.7(5) no
C28 C27 C30 . . 120.5(5) no
O2 C1 O1 . . 124.4(5) no
O2 C1 C2 . . 118.0(4) no
O1 C1 C2 . . 117.6(5) no
C2 C3 C4 . . 120.1(5) no
C2 C3 H3 . . 119.90 no
C4 C3 H3 . . 119.90 no
C21B C20 C19A . . 93.5(15) no
C21B C20 C21A . . 53.7(15) no
C19A C20 C21A . . 117.1(7) no
C21B C20 C19B . . 117.3(18) no
C19A C20 C19B . . 49.0(14) no
C21A C20 C19B . . 96.0(15) no
C21B C20 C23 . . 121.8(14) no
C19A C20 C23 . . 122.3(7) no
C21A C20 C23 . . 120.5(6) no
C19B C20 C23 . . 120.8(13) no
C22B C17 C18A . . 93.9(16) no
C22B C17 C22A . . 48.4(15) no
C18A C17 C22A . . 115.6(7) no
C22B C17 C18B . . 112.5(17) no
C18A C17 C18B . . 40.4(11) no
C22A C17 C18B . . 100.7(12) no
C22B C17 C16 . . 123.3(14) no
C18A C17 C16 . . 121.9(7) no
C22A C17 C16 . . 122.5(6) no
C18B C17 C16 . . 123.3(11) no
C27 C28 C23 . . 120.1(5) no
C27 C28 H28 . . 119.90 no
C23 C28 H28 . . 119.90 no
C5 C4 C3 . . 119.0(5) no
C5 C4 C9 . . 120.2(5) no
C3 C4 C9 . . 120.8(5) no
C4 C5 C6 . . 120.6(5) no
C4 C5 H5 . . 119.70 no
C6 C5 H5 . . 119.70 no
O7 C15 O8 . . 125.9(6) no
O7 C15 C12 . . 120.1(7) no
O8 C15 C12 . . 113.9(6) no
C12 C11 C10 . . 123.1(6) no
C12 C11 N1 . . 119.6(6) no
C10 C11 N1 . . 117.3(6) no
O10 C16 O9 . . 128.8(5) no
O10 C16 C17 . . 115.6(5) no
O9 C16 C17 . . 115.5(6) no
C9 C10 C11 . . 119.7(6) no
C9 C10 H10 . . 120.20 no
C11 C10 H10 . . 120.20 no
C11 C12 C13 . . 116.9(6) no
C11 C12 C15 . . 125.2(6) no
C13 C12 C15 . . 117.7(6) no
C10 C9 C14 . . 118.9(6) no
C10 C9 C4 . . 121.4(6) no
C14 C9 C4 . . 119.7(6) no
O5 N1 O6 . . 121.6(7) no
O5 N1 C11 . . 119.1(7) no
O6 N1 C11 . . 119.2(7) no
C9 C14 C13 . . 120.8(6) no
C9 C14 H14 . . 119.60 no
C13 C14 H14 . . 119.60 no
C12 C13 C14 . . 120.6(6) no
C12 C13 H13 . . 119.70 no
C14 C13 H13 . . 119.70 no
C21A C22A C17 . . 123.8(8) no
C21A C22A N2 . . 116.8(9) no
C17 C22A N2 . . 118.9(8) no
C20 C19A C18A . . 123.3(9) no
C20 C19A H19C . . 118.40 no
C18A C19A H19C . . 118.40 no
C17 C18A C19A . . 121.2(9) no
C17 C18A H18A . . 119.40 no
C19A C18A H18A . . 119.40 no
C22A C21A C20 . . 118.8(8) no
C22A C21A H21A . . 120.60 no
C20 C21A H21A . . 120.60 no
O11 N2 O12 . . 120.3(12) no
O11 N2 C22A . . 121.7(10) no
O12 N2 C22A . . 117.4(11) no
C18B C19B C20 . . 118.(2) no
C18B C19B H19D . . 120.80 no
C20 C19B H19D . . 120.80 no
C19B C18B C17 . . 122.(2) no
C19B C18B H18B . . 118.80 no
C17 C18B H18B . . 118.80 no
C17 C22B C21B . . 125.(3) no
C17 C22B H22B . . 117.70 no
C21B C22B H22B . . 117.70 no
C20 C21B C22B . . 121.(3) no
C20 C21B H21B . . 119.40 no
C22B C21B H21B . . 119.40 no
H20A O20 H20B . . 109.50 no

loop_
_geom_bond_atom_site_label_1
_geom_bond_atom_site_label_2
_geom_bond_site_symmetry_2
_geom_bond_distance
_geom_bond_publ_flag
Zn1 O16 2_766 1.936(4) no
Zn1 O17 . 1.942(4) no
Zn1 O1 1_665 1.947(4) no
Zn1 O14 1_544 1.964(3) no
Zn2 O17 . 2.009(3) no
Zn2 O17 2_765 2.009(3) no
Zn2 O18 . 2.117(3) no
Zn2 O18 2_765 2.117(3) no
Zn2 O2 1_665 2.197(4) no
Zn2 O2 2_655 2.197(4) no
Zn2 Zn3 2_765 3.1560(6) no
Zn2 Zn3 . 3.1560(6) no
Zn3 O10 . 2.066(4) no
Zn3 O13 2_776 2.079(4) no
Zn3 O17 2_765 2.104(4) no
Zn3 O19 . 2.120(5) no
Zn3 O4 1_565 2.122(4) no
Zn3 O18 . 2.134(3) no
Zn4 O18 . 1.924(3) no
Zn4 O8 . 1.930(4) no
Zn4 O3 1_565 1.959(4) no
Zn4 O9 . 2.014(4) no
O18 H18 . 0.84(2) no
O13 C30 . 1.245(6) no
O13 Zn3 2_776 2.079(4) no
O17 Zn3 2_765 2.104(4) no
O17 H17 . 0.84(2) no
O14 C30 . 1.267(6) no
O14 Zn1 1_566 1.964(3) no
O16 C29 . 1.263(7) no
O16 Zn1 2_766 1.936(4) no
O10 C16 . 1.234(8) no
O8 C15 . 1.259(9) no
O1 C1 . 1.266(6) no
O1 Zn1 1_445 1.947(4) no
O4 C8 . 1.245(7) no
O4 Zn3 1_545 2.122(4) no
O19 H19A . 0.8574 no
O19 H19B . 0.8573 no
O3 C8 . 1.267(6) no
O3 Zn4 1_545 1.959(4) no
O2 C1 . 1.246(6) no
O2 Zn2 1_445 2.197(4) no
O9 C16 . 1.244(8) no
O15 C29 . 1.242(7) no
O15 H15 . 0.85(2) no
C2 C7 . 1.384(7) no
C2 C3 . 1.392(7) no
C2 C1 . 1.493(7) no
C7 C6 . 1.387(7) no
C7 H7 . 0.9300 no
O7 C15 . 1.224(9) no
C6 C5 . 1.398(7) no
C6 C8 . 1.498(7) no
C26 C27 . 1.383(7) no
C26 C25 . 1.394(7) no
C26 H26 . 0.9300 no
C30 C27 . 1.509(7) no
C23 C24 . 1.390(8) no
C23 C28 . 1.398(8) no
C23 C20 . 1.495(8) no
C29 C25 . 1.504(7) no
C24 C25 . 1.386(8) no
C24 H24 . 0.9300 no
C27 C28 . 1.395(8) no
C3 C4 . 1.402(8) no
C3 H3 . 0.9300 no
O6 N1 . 1.198(8) no
C20 C21B . 1.32(3) no
C20 C19A . 1.357(11) no
C20 C21A . 1.408(11) no
C20 C19B . 1.43(3) no
C17 C22B . 1.36(3) no
C17 C18A . 1.364(12) no
C17 C22A . 1.406(11) no
C17 C18B . 1.41(2) no
C17 C16 . 1.512(8) no
C28 H28 . 0.9300 no
C4 C5 . 1.393(8) no
C4 C9 . 1.485(8) no
C5 H5 . 0.9300 no
C15 C12 . 1.515(8) no
C11 C12 . 1.378(10) no
C11 C10 . 1.381(9) no
C11 N1 . 1.475(9) no
C10 C9 . 1.367(9) no
C10 H10 . 0.9300 no
C12 C13 . 1.387(10) no
C9 C14 . 1.386(9) no
N1 O5 . 1.197(9) no
C14 C13 . 1.396(9) no
C14 H14 . 0.9300 no
C13 H13 . 0.9300 no
C22A C21A . 1.361(12) no
C22A N2 . 1.481(13) no
C19A C18A . 1.373(13) no
C19A H19C . 0.9300 no
C18A H18A . 0.9300 no
C21A H21A . 0.9300 no
N2 O11 . 1.206(12) no
N2 O12 . 1.218(14) no
C19B C18B . 1.35(4) no
C19B H19D . 0.9300 no
C18B H18B . 0.9300 no
C22B C21B . 1.37(4) no
C22B H22B . 0.9300 no
C21B H21B . 0.9300 no
O20 H20A . 0.8500 no
O20 H20B . 0.8500 no
